data_7101871
loop_
_publ_author_name
'Gale, Philip A'
'Garric, Joachim'
'Light, Mark E'
'McNally, Beth A'
'Smith, Bradley D'

_publ_section_title
;
 Conformational control of HCl co-transporter: imidazole functionalised
 isophthalamide vs. 2,6-dicarboxamidopyridine.
;
_journal_issue 17
_journal_name_full 'Chemical communications (Cambridge, England)'
_journal_page_first 1736
_journal_page_last 1738
_journal_paper_doi 10.1039/b703259e
_journal_year 2007
_chemical_formula_sum 'C29 H34 Cl N5 O2'
_chemical_formula_weight 520.06
_chemical_name_systematic
;
?
;
_space_group_IT_number 2
_symmetry_cell_setting triclinic
_symmetry_space_group_name_Hall '-P 1'
_symmetry_space_group_name_H-M 'P -1'
_atom_sites_solution_hydrogens geom
_atom_sites_solution_primary direct
_atom_sites_solution_secondary difmap
_audit_creation_method SHELXL-97
_cell_angle_alpha 76.000(2)
_cell_angle_beta 85.986(2)
_cell_angle_gamma 85.254(2)
_cell_formula_units_Z 2
_cell_length_a 7.3811(3)
_cell_length_b 12.1320(4)
_cell_length_c 17.4317(7)
_cell_measurement_reflns_used 6757
_cell_measurement_temperature 120(2)
_cell_measurement_theta_max 27.48
_cell_measurement_theta_min 2.91
_cell_volume 1507.39(10)
_computing_cell_refinement 'DENZO (Otwinowski & Minor, 1997) & COLLECT (Hooft, R.W.W., 1998)'
_computing_data_collection 'COLLECT (Hooft, R.W.W., 1998)'
_computing_data_reduction 'DENZO (Otwinowski & Minor, 1997) & COLLECT (Hooft, R.W.W., 1998)'
_computing_molecular_graphics 'CAMERON (Watkin, et al., 1993)'
_computing_publication_material 'WINGX (Farrugia, 1998)'
_computing_structure_refinement 'SHELXL-97 (Sheldrick, 1997)'
_computing_structure_solution 'SHELXS-97 (Sheldrick, 1997)'
_diffrn_ambient_temperature 120(2)
_diffrn_detector_area_resol_mean 9.091
_diffrn_measured_fraction_theta_full 0.996
_diffrn_measured_fraction_theta_max 0.996
_diffrn_measurement_device_type 'Bruker-Nonius CCD camera on \k-goniostat'
_diffrn_measurement_method '\f & \w scans to fill the asymmetric unit'
_diffrn_radiation_monochromator '10cm confocal mirrors'
_diffrn_radiation_source 'Bruker Nonius FR591 Rotating Anode'
_diffrn_radiation_type MoK\a
_diffrn_radiation_wavelength 0.71073
_diffrn_reflns_av_R_equivalents 0.0515
_diffrn_reflns_av_sigmaI/netI 0.0520
_diffrn_reflns_limit_h_max 8
_diffrn_reflns_limit_h_min -8
_diffrn_reflns_limit_k_max 14
_diffrn_reflns_limit_k_min -14
_diffrn_reflns_limit_l_max 20
_diffrn_reflns_limit_l_min -20
_diffrn_reflns_number 20076
_diffrn_reflns_theta_full 25.03
_diffrn_reflns_theta_max 25.03
_diffrn_reflns_theta_min 2.97
_diffrn_standards_number 0
_exptl_absorpt_coefficient_mu 0.159
_exptl_absorpt_correction_T_max 0.9953
_exptl_absorpt_correction_T_min 0.9414
_exptl_absorpt_correction_type multi-scan
_exptl_absorpt_process_details
;
SADABS V2.10 (Sheldrick, G.M., 2003)
;
_exptl_crystal_colour Colourless
_exptl_crystal_density_diffrn 1.146
_exptl_crystal_density_method 'not measured'
_exptl_crystal_description Slab
_exptl_crystal_F_000 552
_exptl_crystal_size_max 0.25
_exptl_crystal_size_mid 0.14
_exptl_crystal_size_min 0.03
_refine_diff_density_max 0.367
_refine_diff_density_min -0.267
_refine_diff_density_rms 0.068
_refine_ls_extinction_method none
_refine_ls_goodness_of_fit_ref 1.048
_refine_ls_hydrogen_treatment mixed
_refine_ls_matrix_type full
_refine_ls_number_parameters 349
_refine_ls_number_reflns 5309
_refine_ls_number_restraints 0
_refine_ls_restrained_S_all 1.048
_refine_ls_R_factor_all 0.0862
_refine_ls_R_factor_gt 0.0680
_refine_ls_shift/su_max 0.000
_refine_ls_shift/su_mean 0.000
_refine_ls_structure_factor_coef Fsqd
_refine_ls_weighting_details 'calc w=1/[\s^2^(Fo^2^)+(0.0543P)^2^+2.8467P] where P=(Fo^2^+2Fc^2^)/3'
_refine_ls_weighting_scheme calc
_refine_ls_wR_factor_gt 0.1570
_refine_ls_wR_factor_ref 0.1678
_reflns_number_gt 4232
_reflns_number_total 5309
_reflns_threshold_expression >2sigma(I)
_cod_data_source_file b703259e.txt
_cod_data_source_block 2007sot0045
_cod_depositor_comments
;
The following automatic conversions were performed:
'_symmetry_cell_setting' value 'Triclinic' changed to 'triclinic'
according to '/home/saulius/struct/CIF-dictionaries/cif_core.dic'
dictionary named 'cif_core.dic' version 2.4.1 from 2010-06-29.

Automatic conversion script
Id: cif_fix_enum 1527 2010-12-29 10:47:43Z saulius 
;
_cod_original_sg_symbol_H-M P-1
_cod_database_code 7101871

loop_
_symmetry_equiv_pos_as_xyz
'x, y, z'
'-x, -y, -z'

loop_
_atom_site_label
_atom_site_type_symbol
_atom_site_fract_x
_atom_site_fract_y
_atom_site_fract_z
_atom_site_U_iso_or_equiv
_atom_site_adp_type
_atom_site_occupancy
_atom_site_symmetry_multiplicity
_atom_site_calc_flag
_atom_site_refinement_flags
C1 C -0.5752(6) 0.6842(4) 0.4625(3) 0.0609(12) Uani 1 1 d .
H1A H -0.6290 0.7597 0.4371 0.091 Uiso 1 1 calc R
H1B H -0.6391 0.6561 0.5139 0.091 Uiso 1 1 calc R
H1C H -0.5863 0.6316 0.4286 0.091 Uiso 1 1 calc R
C2 C -0.3762(5) 0.6923(4) 0.4745(2) 0.0455(9) Uani 1 1 d .
H2A H -0.3207 0.6153 0.4975 0.055 Uiso 1 1 calc R
H2B H -0.3659 0.7400 0.5126 0.055 Uiso 1 1 calc R
C3 C -0.2727(5) 0.7434(3) 0.3972(2) 0.0349(8) Uani 1 1 d .
H3A H -0.3279 0.8209 0.3753 0.042 Uiso 1 1 calc R
H3B H -0.2882 0.6969 0.3589 0.042 Uiso 1 1 calc R
C4 C -0.0694(5) 0.7512(3) 0.4042(2) 0.0383(8) Uani 1 1 d .
H4A H -0.0520 0.8038 0.4381 0.046 Uiso 1 1 calc R
H4B H -0.0143 0.6751 0.4299 0.046 Uiso 1 1 calc R
C5 C 0.0256(4) 0.7928(3) 0.3244(2) 0.0317(8) Uani 1 1 d .
C6 C 0.0142(5) 0.9069(3) 0.2849(2) 0.0352(8) Uani 1 1 d .
H6 H -0.0444 0.9607 0.3116 0.042 Uiso 1 1 calc R
C7 C 0.0846(4) 0.9456(3) 0.2084(2) 0.0325(8) Uani 1 1 d .
H7 H 0.0731 1.0244 0.1832 0.039 Uiso 1 1 calc R
C8 C 0.1726(4) 0.8681(3) 0.16827(19) 0.0248(7) Uani 1 1 d .
C9 C 0.1938(4) 0.7543(3) 0.2083(2) 0.0288(7) Uani 1 1 d .
H9 H 0.2595 0.7011 0.1831 0.035 Uiso 1 1 calc R
C10 C 0.1205(5) 0.7180(3) 0.2843(2) 0.0333(8) Uani 1 1 d .
H10 H 0.1353 0.6396 0.3101 0.040 Uiso 1 1 calc R
C11 C 0.2112(4) 0.9970(2) 0.03578(18) 0.0225(6) Uani 1 1 d .
C12 C 0.2939(4) 1.0085(2) -0.04632(19) 0.0224(6) Uani 1 1 d .
C13 C 0.2737(4) 1.1138(3) -0.0996(2) 0.0273(7) Uani 1 1 d .
H13 H 0.2105 1.1768 -0.0838 0.033 Uiso 1 1 calc R
C14 C 0.3466(4) 1.1253(3) -0.1757(2) 0.0304(7) Uani 1 1 d .
H14 H 0.3345 1.1964 -0.2132 0.036 Uiso 1 1 calc R
C15 C 0.4375(4) 1.0326(3) -0.19698(19) 0.0278(7) Uani 1 1 d .
H15 H 0.4871 1.0379 -0.2494 0.033 Uiso 1 1 calc R
C16 C 0.4545(4) 0.9308(2) -0.13939(18) 0.0237(7) Uani 1 1 d .
C17 C 0.5614(4) 0.8311(2) -0.16203(19) 0.0249(7) Uani 1 1 d .
C18 C 0.6912(4) 0.6382(2) -0.1175(2) 0.0259(7) Uani 1 1 d .
H18A H 0.6860 0.6377 -0.1740 0.031 Uiso 1 1 calc R
H18B H 0.6334 0.5699 -0.0854 0.031 Uiso 1 1 calc R
C19 C 0.8847(4) 0.6328(2) -0.09719(18) 0.0216(6) Uani 1 1 d .
C20 C 1.1416(4) 0.6751(3) -0.05659(18) 0.0248(7) Uani 1 1 d .
H20 H 1.2270 0.7143 -0.0368 0.030 Uiso 1 1 calc R
C21 C 1.1739(4) 0.5761(3) -0.07875(19) 0.0263(7) Uani 1 1 d .
H21 H 1.2867 0.5321 -0.0774 0.032 Uiso 1 1 calc R
C22 C 0.9879(4) 0.4541(3) -0.1379(2) 0.0288(7) Uani 1 1 d .
H22A H 0.8739 0.4202 -0.1159 0.043 Uiso 1 1 calc R
H22B H 1.0900 0.3969 -0.1253 0.043 Uiso 1 1 calc R
H22C H 0.9828 0.4808 -0.1955 0.043 Uiso 1 1 calc R
C23 C 0.5313(6) 0.4601(5) 0.2996(3) 0.0778(16) Uani 1 1 d .
H23A H 0.5255 0.5108 0.2465 0.117 Uiso 1 1 calc R
H23B H 0.5073 0.5049 0.3395 0.117 Uiso 1 1 calc R
H23C H 0.4397 0.4039 0.3065 0.117 Uiso 1 1 calc R
C24 C 0.7179(5) 0.3996(3) 0.3091(2) 0.0424(9) Uani 1 1 d .
C25 C 0.7696(8) 0.3076(4) 0.2777(3) 0.0659(14) Uani 1 1 d .
H25 H 0.6859 0.2788 0.2496 0.079 Uiso 1 1 calc R
C26 C 0.9506(9) 0.2552(4) 0.2874(3) 0.0713(16) Uani 1 1 d .
H26 H 0.9883 0.1922 0.2653 0.086 Uiso 1 1 calc R
C27 C 1.0680(7) 0.2969(4) 0.3287(3) 0.0596(12) Uani 1 1 d .
H27 H 1.1880 0.2623 0.3353 0.072 Uiso 1 1 calc R
C28 C 1.0168(5) 0.3856(4) 0.3601(2) 0.0496(10) Uani 1 1 d .
H28 H 1.1001 0.4132 0.3891 0.060 Uiso 1 1 calc R
C29 C 0.8449(5) 0.4366(3) 0.3507(2) 0.0419(9) Uani 1 1 d .
H29 H 0.8112 0.4995 0.3734 0.050 Uiso 1 1 calc R
N1 N 0.2433(3) 0.8979(2) 0.08875(15) 0.0235(6) Uani 1 1 d .
N2 N 0.3853(3) 0.9175(2) -0.06495(15) 0.0221(5) Uani 1 1 d .
N3 N 0.5912(3) 0.7392(2) -0.10303(18) 0.0234(6) Uani 1 1 d .
N4 N 0.9610(3) 0.7085(2) -0.06814(16) 0.0244(6) Uani 1 1 d .
N5 N 1.0134(3) 0.5506(2) -0.10366(15) 0.0227(6) Uani 1 1 d .
O1 O 0.1149(3) 1.07855(17) 0.05167(14) 0.0297(5) Uani 1 1 d .
O2 O 0.6161(3) 0.8363(2) -0.23051(14) 0.0396(6) Uani 1 1 d .
Cl1 Cl 0.50004(10) 0.64736(6) 0.07729(5) 0.0268(2) Uani 1 1 d .
H96 H 0.557(4) 0.738(3) -0.058(2) 0.022(9) Uiso 1 1 d .
H98 H 0.310(5) 0.846(3) 0.073(2) 0.043(11) Uiso 1 1 d .
H99 H 0.910(6) 0.774(4) -0.065(2) 0.050(12) Uiso 1 1 d .

loop_
_atom_site_aniso_label
_atom_site_aniso_U_11
_atom_site_aniso_U_22
_atom_site_aniso_U_33
_atom_site_aniso_U_23
_atom_site_aniso_U_13
_atom_site_aniso_U_12
C1 0.039(2) 0.092(4) 0.047(3) -0.005(2) 0.0072(19) -0.013(2)
C2 0.040(2) 0.061(3) 0.032(2) -0.0067(18) 0.0004(16) -0.0032(18)
C3 0.0332(19) 0.0400(19) 0.0298(19) -0.0067(15) 0.0025(15) -0.0016(15)
C4 0.036(2) 0.046(2) 0.034(2) -0.0127(16) 0.0022(16) -0.0039(16)
C5 0.0246(17) 0.043(2) 0.0291(18) -0.0121(15) 0.0020(14) -0.0059(14)
C6 0.0338(19) 0.0362(19) 0.040(2) -0.0192(16) 0.0053(16) -0.0048(15)
C7 0.0327(18) 0.0274(17) 0.039(2) -0.0136(15) 0.0076(15) -0.0042(14)
C8 0.0180(15) 0.0287(16) 0.0305(17) -0.0118(13) -0.0007(13) -0.0055(12)
C9 0.0245(16) 0.0260(16) 0.0374(19) -0.0119(14) 0.0029(14) -0.0013(13)
C10 0.0349(19) 0.0298(17) 0.035(2) -0.0086(15) -0.0004(15) -0.0016(14)
C11 0.0155(14) 0.0226(15) 0.0323(17) -0.0110(13) -0.0037(12) -0.0025(12)
C12 0.0145(14) 0.0192(14) 0.0351(18) -0.0091(13) -0.0024(12) -0.0017(11)
C13 0.0216(16) 0.0202(15) 0.041(2) -0.0078(14) -0.0053(14) 0.0010(12)
C14 0.0309(18) 0.0247(16) 0.0327(19) -0.0005(14) -0.0027(14) -0.0030(13)
C15 0.0234(16) 0.0301(17) 0.0302(18) -0.0074(14) -0.0017(13) -0.0020(13)
C16 0.0178(15) 0.0241(15) 0.0315(18) -0.0099(13) -0.0050(13) -0.0020(12)
C17 0.0204(15) 0.0234(16) 0.0306(18) -0.0056(13) -0.0021(13) -0.0022(12)
C18 0.0196(15) 0.0217(15) 0.0386(19) -0.0123(13) -0.0016(13) 0.0013(12)
C19 0.0186(15) 0.0192(14) 0.0268(16) -0.0066(12) 0.0047(12) -0.0014(11)
C20 0.0153(15) 0.0275(16) 0.0315(18) -0.0069(13) -0.0034(13) 0.0004(12)
C21 0.0184(15) 0.0263(16) 0.0325(18) -0.0063(13) 0.0032(13) 0.0020(12)
C22 0.0306(17) 0.0219(15) 0.0360(19) -0.0133(14) 0.0033(14) 0.0007(13)
C23 0.045(3) 0.122(5) 0.058(3) -0.003(3) -0.006(2) -0.006(3)
C24 0.037(2) 0.057(2) 0.031(2) -0.0041(17) 0.0036(16) -0.0131(18)
C25 0.097(4) 0.070(3) 0.035(2) -0.012(2) 0.010(2) -0.044(3)
C26 0.117(5) 0.036(2) 0.055(3) -0.013(2) 0.038(3) -0.008(3)
C27 0.063(3) 0.051(3) 0.054(3) 0.001(2) 0.013(2) 0.003(2)
C28 0.041(2) 0.057(3) 0.045(2) -0.0037(19) 0.0046(18) -0.0040(19)
C29 0.038(2) 0.049(2) 0.039(2) -0.0095(17) 0.0018(17) -0.0049(17)
N1 0.0209(13) 0.0219(13) 0.0290(15) -0.0101(11) 0.0037(11) -0.0016(11)
N2 0.0157(12) 0.0210(13) 0.0308(15) -0.0076(11) -0.0021(10) -0.0026(10)
N3 0.0171(13) 0.0239(14) 0.0306(16) -0.0110(12) 0.0012(11) 0.0022(10)
N4 0.0190(13) 0.0215(13) 0.0341(15) -0.0095(11) -0.0007(11) -0.0004(11)
N5 0.0186(13) 0.0208(12) 0.0289(14) -0.0078(11) 0.0032(10) -0.0001(10)
O1 0.0233(11) 0.0213(11) 0.0464(14) -0.0135(10) 0.0013(10) 0.0013(9)
O2 0.0513(16) 0.0355(13) 0.0302(14) -0.0093(10) 0.0075(12) 0.0045(11)
Cl1 0.0245(4) 0.0220(4) 0.0334(4) -0.0077(3) 0.0001(3) 0.0028(3)

loop_
_atom_type_symbol
_atom_type_description
_atom_type_scat_dispersion_real
_atom_type_scat_dispersion_imag
_atom_type_scat_source
C C 0.0033 0.0016 'International Tables Vol C Tables 4.2.6.8 and 6.1.1.4'
H H 0.0000 0.0000 'International Tables Vol C Tables 4.2.6.8 and 6.1.1.4'
N N 0.0061 0.0033 'International Tables Vol C Tables 4.2.6.8 and 6.1.1.4'
O O 0.0106 0.0060 'International Tables Vol C Tables 4.2.6.8 and 6.1.1.4'
Cl Cl 0.1484 0.1585 'International Tables Vol C Tables 4.2.6.8 and 6.1.1.4'

loop_
_geom_angle_atom_site_label_1
_geom_angle_atom_site_label_2
_geom_angle_atom_site_label_3
_geom_angle
C1 C2 C3 111.8(3)
C2 C3 C4 114.9(3)
C5 C4 C3 111.5(3)
C6 C5 C10 116.5(3)
C6 C5 C4 121.7(3)
C10 C5 C4 121.7(3)
C7 C6 C5 122.8(3)
C6 C7 C8 119.6(3)
C9 C8 C7 118.4(3)
C9 C8 N1 117.4(3)
C7 C8 N1 124.2(3)
C10 C9 C8 120.7(3)
C9 C10 C5 122.0(3)
O1 C11 N1 123.1(3)
O1 C11 C12 119.0(3)
N1 C11 C12 117.9(3)
N2 C12 C13 123.1(3)
N2 C12 C11 118.8(3)
C13 C12 C11 118.2(3)
C14 C13 C12 118.9(3)
C13 C14 C15 119.3(3)
C14 C15 C16 118.1(3)
N2 C16 C15 123.8(3)
N2 C16 C17 118.4(3)
C15 C16 C17 117.8(3)
O2 C17 N3 123.3(3)
O2 C17 C16 120.8(3)
N3 C17 C16 115.9(3)
N3 C18 C19 111.5(2)
N4 C19 N5 107.3(3)
N4 C19 C18 126.0(3)
N5 C19 C18 126.6(3)
C21 C20 N4 106.7(3)
C20 C21 N5 107.3(3)
C25 C24 C29 117.6(4)
C25 C24 C23 122.4(4)
C29 C24 C23 120.0(4)
C24 C25 C26 119.6(4)
C27 C26 C25 119.3(4)
C28 C27 C26 121.0(5)
C27 C28 C29 120.1(4)
C28 C29 C24 122.3(4)
C11 N1 C8 126.8(3)
C16 N2 C12 116.9(3)
C17 N3 C18 121.0(3)
C19 N4 C20 109.6(3)
C19 N5 C21 109.1(2)
C19 N5 C22 124.6(3)
C21 N5 C22 126.1(2)

loop_
_geom_bond_atom_site_label_1
_geom_bond_atom_site_label_2
_geom_bond_distance
C1 C2 1.512(5)
C2 C3 1.522(5)
C3 C4 1.526(5)
C4 C5 1.505(5)
C5 C6 1.387(5)
C5 C10 1.391(5)
C6 C7 1.382(5)
C7 C8 1.395(4)
C8 C9 1.390(4)
C8 N1 1.418(4)
C9 C10 1.378(5)
C11 O1 1.244(3)
C11 N1 1.342(4)
C11 C12 1.495(4)
C12 N2 1.341(4)
C12 C13 1.390(4)
C13 C14 1.375(5)
C14 C15 1.376(4)
C15 C16 1.393(4)
C16 N2 1.338(4)
C16 C17 1.507(4)
C17 O2 1.221(4)
C17 N3 1.337(4)
C18 N3 1.443(4)
C18 C19 1.488(4)
C19 N4 1.330(4)
C19 N5 1.338(4)
C20 C21 1.347(4)
C20 N4 1.375(4)
C21 N5 1.373(4)
C22 N5 1.468(4)
C23 C24 1.507(6)
C24 C25 1.373(6)
C24 C29 1.389(5)
C25 C26 1.434(7)
C26 C27 1.364(7)
C27 C28 1.338(6)
C28 C29 1.367(5)

loop_
_geom_hbond_atom_site_label_D
_geom_hbond_atom_site_label_H
_geom_hbond_atom_site_label_A
_geom_hbond_distance_DH
_geom_hbond_distance_HA
_geom_hbond_distance_DA
_geom_hbond_angle_DHA
_geom_hbond_site_symmetry_A
N3 H96 Cl1 0.80(3) 2.38(3) 3.116(3) 154(3) .
N1 H98 Cl1 0.85(4) 2.68(4) 3.487(3) 160(3) .
N4 H99 O1 0.86(4) 1.86(4) 2.677(3) 160(4) 2_675

loop_
_cod_related_entry_id
_cod_related_entry_database
_cod_related_entry_code
1 ChemSpider 30653005
